data_7016141
loop_
_publ_author_name
'Dodds, Deborah L.'
'Floure, Joelle'
'Garland, Michael'
'Haddow, Mairi F.'
'Leonard, Thomas R.'
'McMullin, Claire L.'
'Orpen, A. Guy'
'Pringle, Paul G.'

_publ_section_title
;
 Diphosphanes derived from phobane and phosphatrioxa-adamantane:
 similarities, differences and anomalies.
;
_journal_issue 27
_journal_name_full 'Dalton transactions (Cambridge, England : 2003)'
_journal_page_first 7137
_journal_page_last 7146
_journal_paper_doi 10.1039/c1dt10335k
_journal_volume 40
_journal_year 2011
_chemical_formula_moiety 'C28 H44 Cl2 O7 P2 Pt, C7 H8'
_chemical_formula_sum 'C35 H52 Cl2 O7 P2 Pt'
_chemical_formula_weight 912.70
_chemical_name_systematic
;
?
;
_space_group_IT_number 2
_symmetry_cell_setting triclinic
_symmetry_space_group_name_Hall '-P 1'
_symmetry_space_group_name_H-M 'P -1'
_atom_sites_solution_hydrogens geom
_atom_sites_solution_primary direct
_atom_sites_solution_secondary difmap
_audit_creation_method SHELXL-97
_cell_angle_alpha 66.679(6)
_cell_angle_beta 85.658(9)
_cell_angle_gamma 80.770(11)
_cell_formula_units_Z 2
_cell_length_a 11.051(3)
_cell_length_b 12.288(3)
_cell_length_c 15.346(4)
_cell_measurement_reflns_used 16339
_cell_measurement_temperature 173(2)
_cell_measurement_theta_max 27.504
_cell_measurement_theta_min 2.346
_cell_volume 1888.7(9)
_computing_cell_refinement 'Bruker SMART V5.054 (Bruker, 1998)'
_computing_data_collection 'Bruker SMART V5.054 (Bruker, 1998)'
_computing_data_reduction 'Bruker SAINT V6.02 (Bruker, 1999)'
_computing_molecular_graphics 'Bruker SHELXTL V6.14 (Bruker AXS, 2003)'
_computing_publication_material 'Bruker SHELXTL V6.14 (Bruker AXS, 2003)'
_computing_structure_refinement 'SHELXL V6.12 (Bruker 2001)'
_computing_structure_solution 'SHELXS V6.12 (Bruker 2001)'
_diffrn_ambient_temperature 173(2)
_diffrn_detector_area_resol_mean 8.2
_diffrn_measured_fraction_theta_full 0.986
_diffrn_measured_fraction_theta_max 0.986
_diffrn_measurement_device_type 'CCD area detector'
_diffrn_measurement_method 'omega scans'
_diffrn_radiation_monochromator graphite
_diffrn_radiation_source 'fine-focus sealed tube'
_diffrn_radiation_type MoK\a
_diffrn_radiation_wavelength 0.71073
_diffrn_reflns_av_R_equivalents 0.0508
_diffrn_reflns_av_sigmaI/netI 0.0452
_diffrn_reflns_limit_h_max 14
_diffrn_reflns_limit_h_min -14
_diffrn_reflns_limit_k_max 15
_diffrn_reflns_limit_k_min -15
_diffrn_reflns_limit_l_max 19
_diffrn_reflns_limit_l_min -19
_diffrn_reflns_number 20066
_diffrn_reflns_theta_full 27.51
_diffrn_reflns_theta_max 27.51
_diffrn_reflns_theta_min 1.45
_diffrn_standards_decay_% 0
_diffrn_standards_number 0
_exptl_absorpt_coefficient_mu 3.986
_exptl_absorpt_correction_T_max 0.45
_exptl_absorpt_correction_T_min 0.18
_exptl_absorpt_correction_type multi-scan
_exptl_absorpt_process_details 'SADABS V2.10'
_exptl_crystal_colour colourless
_exptl_crystal_density_diffrn 1.605
_exptl_crystal_density_method 'not measured'
_exptl_crystal_description block
_exptl_crystal_F_000 920
_exptl_crystal_size_max 0.49
_exptl_crystal_size_mid 0.26
_exptl_crystal_size_min 0.20
_refine_diff_density_max 1.102
_refine_diff_density_min -1.533
_refine_diff_density_rms 0.121
_refine_ls_extinction_method none
_refine_ls_goodness_of_fit_ref 1.110
_refine_ls_hydrogen_treatment constr
_refine_ls_matrix_type full
_refine_ls_number_parameters 431
_refine_ls_number_reflns 8550
_refine_ls_number_restraints 0
_refine_ls_restrained_S_all 1.110
_refine_ls_R_factor_all 0.0239
_refine_ls_R_factor_gt 0.0222
_refine_ls_shift/su_max 0.002
_refine_ls_shift/su_mean 0.000
_refine_ls_structure_factor_coef Fsqd
_refine_ls_weighting_details 'calc w=1/[\s^2^(Fo^2^)+(0.0359P)^2^+0.6354P] where P=(Fo^2^+2Fc^2^)/3'
_refine_ls_weighting_scheme calc
_refine_ls_wR_factor_gt 0.0629
_refine_ls_wR_factor_ref 0.0697
_reflns_number_gt 8157
_reflns_number_total 8550
_reflns_threshold_expression >2sigma(I)
_cod_data_source_file c1dt10335k.txt
_cod_data_source_block 7c
_cod_database_code 7016141

loop_
_symmetry_equiv_pos_as_xyz
'x, y, z'
'-x, -y, -z'

loop_
_atom_site_label
_atom_site_type_symbol
_atom_site_fract_x
_atom_site_fract_y
_atom_site_fract_z
_atom_site_U_iso_or_equiv
_atom_site_adp_type
_atom_site_occupancy
_atom_site_symmetry_multiplicity
_atom_site_calc_flag
_atom_site_refinement_flags
_atom_site_disorder_assembly
_atom_site_disorder_group
Pt1 Pt 0.577838(7) 0.554407(8) 0.680355(6) 0.01627(4) Uani 1 1 d . . .
Cl1 Cl 0.41612(6) 0.47569(7) 0.64611(6) 0.02796(16) Uani 1 1 d . . .
Cl2 Cl 0.43791(6) 0.72634(7) 0.66680(6) 0.02887(16) Uani 1 1 d . . .
P1 P 0.71500(6) 0.39145(6) 0.70742(5) 0.01557(13) Uani 1 1 d . . .
P2 P 0.72135(6) 0.63979(7) 0.71244(5) 0.01654(14) Uani 1 1 d . . .
O1 O 0.57380(16) 0.22102(18) 0.74350(13) 0.0205(4) Uani 1 1 d . . .
O2 O 0.86097(16) 0.22938(17) 0.65793(13) 0.0188(4) Uani 1 1 d . . .
O3 O 0.71631(17) 0.09501(18) 0.68964(14) 0.0220(4) Uani 1 1 d . . .
O4 O 0.99411(17) 0.2464(2) 0.84195(15) 0.0276(5) Uani 1 1 d . . .
O5 O 1.05956(16) 0.36872(18) 0.69914(14) 0.0234(4) Uani 1 1 d . . .
O6 O 1.0261(2) 0.5096(2) 0.84270(17) 0.0393(6) Uani 1 1 d . . .
O7 O 1.02607(17) 0.6401(2) 0.69060(16) 0.0295(5) Uani 1 1 d . . .
C1 C 0.5999(3) 0.2609(3) 0.8796(2) 0.0272(6) Uani 1 1 d . . .
H1A H 0.5309 0.3229 0.8598 0.041 Uiso 1 1 calc R . .
H1B H 0.6561 0.2821 0.9130 0.041 Uiso 1 1 calc R . .
H1C H 0.5723 0.1870 0.9207 0.041 Uiso 1 1 calc R . .
C2 C 0.6640(2) 0.2460(2) 0.79322(18) 0.0190(5) Uani 1 1 d . . .
C3 C 0.7695(2) 0.1433(3) 0.81696(19) 0.0212(5) Uani 1 1 d . . .
H3A H 0.7421 0.0707 0.8630 0.025 Uiso 1 1 calc R . .
H3B H 0.8357 0.1614 0.8446 0.025 Uiso 1 1 calc R . .
C4 C 0.8154(2) 0.1241(3) 0.72690(19) 0.0200(5) Uani 1 1 d . . .
C5 C 0.9215(3) 0.0234(3) 0.7443(2) 0.0268(6) Uani 1 1 d . . .
H5A H 0.9004 -0.0475 0.7952 0.040 Uiso 1 1 calc R . .
H5B H 0.9927 0.0461 0.7611 0.040 Uiso 1 1 calc R . .
H5C H 0.9386 0.0077 0.6878 0.040 Uiso 1 1 calc R . .
C6 C 0.5099(3) 0.1499(3) 0.6356(2) 0.0283(6) Uani 1 1 d . . .
H6A H 0.5312 0.1337 0.5796 0.042 Uiso 1 1 calc R . .
H6B H 0.4399 0.2110 0.6231 0.042 Uiso 1 1 calc R . .
H6C H 0.4908 0.0782 0.6865 0.042 Uiso 1 1 calc R . .
C7 C 0.6166(2) 0.1918(3) 0.66307(19) 0.0208(5) Uani 1 1 d . . .
C8 C 0.6608(2) 0.2983(3) 0.58256(19) 0.0195(5) Uani 1 1 d . . .
H8A H 0.5952 0.3654 0.5641 0.023 Uiso 1 1 calc R . .
H8B H 0.6834 0.2778 0.5280 0.023 Uiso 1 1 calc R . .
C9 C 0.7709(2) 0.3336(2) 0.61356(18) 0.0175(5) Uani 1 1 d . . .
C10 C 0.8352(2) 0.4220(3) 0.53170(19) 0.0229(6) Uani 1 1 d . . .
H10A H 0.9024 0.4427 0.5553 0.034 Uiso 1 1 calc R . .
H10B H 0.7783 0.4929 0.5006 0.034 Uiso 1 1 calc R . .
H10C H 0.8655 0.3865 0.4873 0.034 Uiso 1 1 calc R . .
C11 C 0.8586(2) 0.4210(3) 0.74398(18) 0.0179(5) Uani 1 1 d . . .
C12 C 0.8612(2) 0.5287(3) 0.74229(19) 0.0196(5) Uani 1 1 d . . .
C13 C 0.9763(2) 0.3313(3) 0.7688(2) 0.0205(5) Uani 1 1 d . . .
C14 C 1.1801(3) 0.2967(3) 0.7196(3) 0.0344(8) Uani 1 1 d . . .
H14A H 1.2153 0.3052 0.7714 0.052 Uiso 1 1 calc R . .
H14B H 1.2322 0.3232 0.6645 0.052 Uiso 1 1 calc R . .
H14C H 1.1721 0.2141 0.7363 0.052 Uiso 1 1 calc R . .
C15 C 0.9805(2) 0.5579(3) 0.7662(2) 0.0229(6) Uani 1 1 d . . .
C16 C 1.1456(3) 0.6686(3) 0.7022(3) 0.0387(8) Uani 1 1 d . . .
H16A H 1.1404 0.6985 0.7517 0.058 Uiso 1 1 calc R . .
H16B H 1.1701 0.7284 0.6438 0.058 Uiso 1 1 calc R . .
H16C H 1.2050 0.5977 0.7188 0.058 Uiso 1 1 calc R . .
C17 C 0.7732(2) 0.7704(2) 0.61571(19) 0.0189(5) Uani 1 1 d . . .
H17 H 0.8444 0.7883 0.6393 0.023 Uiso 1 1 calc R . .
C18 C 0.8186(3) 0.7385(3) 0.5304(2) 0.0255(6) Uani 1 1 d . . .
H18A H 0.8782 0.6664 0.5513 0.031 Uiso 1 1 calc R . .
H18B H 0.7503 0.7231 0.5030 0.031 Uiso 1 1 calc R . .
C19 C 0.8775(3) 0.8415(3) 0.4554(2) 0.0316(7) Uani 1 1 d . . .
H19A H 0.9032 0.8214 0.4011 0.038 Uiso 1 1 calc R . .
H19B H 0.9497 0.8525 0.4815 0.038 Uiso 1 1 calc R . .
C20 C 0.7874(3) 0.9583(3) 0.4233(2) 0.0348(7) Uani 1 1 d . . .
H20A H 0.8283 1.0230 0.3787 0.042 Uiso 1 1 calc R . .
H20B H 0.7192 0.9501 0.3911 0.042 Uiso 1 1 calc R . .
C21 C 0.7391(3) 0.9886(3) 0.5084(2) 0.0334(7) Uani 1 1 d . . .
H21A H 0.6792 1.0604 0.4869 0.040 Uiso 1 1 calc R . .
H21B H 0.8063 1.0048 0.5365 0.040 Uiso 1 1 calc R . .
C22 C 0.6796(3) 0.8859(3) 0.5838(2) 0.0269(6) Uani 1 1 d . . .
H22A H 0.6083 0.8735 0.5576 0.032 Uiso 1 1 calc R . .
H22B H 0.6531 0.9062 0.6379 0.032 Uiso 1 1 calc R . .
C23 C 0.6833(2) 0.6755(3) 0.81793(19) 0.0201(5) Uani 1 1 d . . .
H23 H 0.6026 0.7249 0.8066 0.024 Uiso 1 1 calc R . .
C24 C 0.7706(3) 0.7487(3) 0.8369(2) 0.0319(7) Uani 1 1 d . . .
H24A H 0.8528 0.7044 0.8464 0.038 Uiso 1 1 calc R . .
H24B H 0.7727 0.8234 0.7822 0.038 Uiso 1 1 calc R . .
C25 C 0.7288(3) 0.7752(3) 0.9247(2) 0.0343(7) Uani 1 1 d . . .
H25A H 0.7883 0.8167 0.9378 0.041 Uiso 1 1 calc R . .
H25B H 0.6509 0.8275 0.9120 0.041 Uiso 1 1 calc R . .
C26 C 0.7150(3) 0.6612(4) 1.0113(2) 0.0376(8) Uani 1 1 d . . .
H26A H 0.7945 0.6123 1.0278 0.045 Uiso 1 1 calc R . .
H26B H 0.6846 0.6816 1.0646 0.045 Uiso 1 1 calc R . .
C27 C 0.6275(3) 0.5905(3) 0.9923(2) 0.0364(8) Uani 1 1 d . . .
H27A H 0.5461 0.6365 0.9818 0.044 Uiso 1 1 calc R . .
H27B H 0.6234 0.5167 1.0475 0.044 Uiso 1 1 calc R . .
C28 C 0.6682(3) 0.5606(3) 0.9050(2) 0.0309(7) Uani 1 1 d . . .
H28A H 0.7454 0.5072 0.9179 0.037 Uiso 1 1 calc R . .
H28B H 0.6075 0.5201 0.8922 0.037 Uiso 1 1 calc R . .
C29 C 0.1770(3) 0.8146(4) 0.9176(2) 0.0431(9) Uani 1 1 d . . .
C30 C 0.2868(3) 0.8060(4) 0.8669(3) 0.0472(10) Uani 1 1 d . . .
H30 H 0.3092 0.7417 0.8488 0.057 Uiso 1 1 calc R . .
C31 C 0.3609(4) 0.8933(4) 0.8443(3) 0.0501(10) Uani 1 1 d . . .
H31 H 0.4335 0.8873 0.8105 0.060 Uiso 1 1 calc R . .
C32 C 0.3299(4) 0.9906(4) 0.8708(3) 0.0562(11) Uani 1 1 d . . .
H32 H 0.3816 1.0484 0.8553 0.067 Uiso 1 1 calc R . .
C33 C 0.2230(4) 1.0001(4) 0.9194(3) 0.0563(12) Uani 1 1 d . . .
H33 H 0.2012 1.0652 0.9368 0.068 Uiso 1 1 calc R . .
C34 C 0.1468(3) 0.9132(4) 0.9432(2) 0.0452(10) Uani 1 1 d . . .
H34 H 0.0744 0.9204 0.9767 0.054 Uiso 1 1 calc R . .
C35 C 0.0954(4) 0.7200(5) 0.9437(3) 0.0606(12) Uani 1 1 d . . .
H35A H 0.0735 0.6950 1.0098 0.091 Uiso 1 1 calc R . .
H35B H 0.1378 0.6526 0.9317 0.091 Uiso 1 1 calc R . .
H35C H 0.0225 0.7516 0.9063 0.091 Uiso 1 1 calc R . .

loop_
_atom_site_aniso_label
_atom_site_aniso_U_11
_atom_site_aniso_U_22
_atom_site_aniso_U_33
_atom_site_aniso_U_23
_atom_site_aniso_U_13
_atom_site_aniso_U_12
Pt1 0.01257(6) 0.01780(8) 0.01899(6) -0.00761(5) -0.00096(4) -0.00224(4)
Cl1 0.0182(3) 0.0282(4) 0.0403(4) -0.0147(3) -0.0067(3) -0.0047(3)
Cl2 0.0171(3) 0.0259(4) 0.0451(4) -0.0167(3) -0.0035(3) 0.0021(3)
P1 0.0151(3) 0.0166(4) 0.0157(3) -0.0068(3) -0.0003(2) -0.0030(2)
P2 0.0149(3) 0.0166(4) 0.0195(3) -0.0083(3) -0.0007(2) -0.0027(2)
O1 0.0199(8) 0.0230(11) 0.0218(9) -0.0105(8) 0.0018(7) -0.0080(7)
O2 0.0184(8) 0.0154(10) 0.0219(9) -0.0064(8) 0.0008(7) -0.0030(7)
O3 0.0219(9) 0.0189(11) 0.0293(10) -0.0132(8) -0.0012(8) -0.0041(8)
O4 0.0228(9) 0.0255(12) 0.0276(10) -0.0034(9) -0.0051(8) -0.0004(8)
O5 0.0153(8) 0.0235(11) 0.0284(10) -0.0080(9) 0.0021(7) -0.0015(8)
O6 0.0331(11) 0.0470(16) 0.0367(13) -0.0096(12) -0.0149(10) -0.0136(11)
O7 0.0186(9) 0.0335(13) 0.0371(12) -0.0118(10) -0.0004(8) -0.0111(8)
C1 0.0313(14) 0.0302(17) 0.0203(13) -0.0103(12) 0.0065(11) -0.0070(12)
C2 0.0213(11) 0.0185(14) 0.0173(12) -0.0057(10) 0.0001(9) -0.0068(10)
C3 0.0235(12) 0.0188(14) 0.0198(12) -0.0052(11) -0.0009(10) -0.0050(10)
C4 0.0217(12) 0.0182(14) 0.0212(12) -0.0076(11) 0.0001(10) -0.0067(10)
C5 0.0252(13) 0.0192(15) 0.0330(15) -0.0079(12) -0.0009(11) -0.0010(11)
C6 0.0250(13) 0.0321(18) 0.0330(15) -0.0161(14) -0.0007(11) -0.0094(12)
C7 0.0205(12) 0.0223(15) 0.0227(13) -0.0121(11) 0.0006(10) -0.0036(10)
C8 0.0205(11) 0.0218(15) 0.0191(12) -0.0100(11) -0.0011(10) -0.0054(10)
C9 0.0173(11) 0.0184(14) 0.0173(11) -0.0078(10) -0.0006(9) -0.0018(10)
C10 0.0243(12) 0.0238(15) 0.0191(12) -0.0062(11) 0.0028(10) -0.0057(11)
C11 0.0135(10) 0.0218(14) 0.0142(11) -0.0034(10) 0.0003(9) -0.0010(10)
C12 0.0142(11) 0.0266(15) 0.0195(12) -0.0102(11) 0.0009(9) -0.0046(10)
C13 0.0178(11) 0.0204(15) 0.0250(13) -0.0103(11) -0.0012(10) -0.0033(10)
C14 0.0170(12) 0.037(2) 0.0450(19) -0.0134(16) 0.0012(12) 0.0014(12)
C15 0.0169(11) 0.0218(15) 0.0350(15) -0.0166(12) -0.0024(11) -0.0015(10)
C16 0.0217(13) 0.045(2) 0.057(2) -0.0242(18) 0.0039(14) -0.0173(14)
C17 0.0174(11) 0.0169(14) 0.0235(13) -0.0087(11) 0.0011(10) -0.0034(10)
C18 0.0292(14) 0.0226(16) 0.0262(14) -0.0109(12) 0.0044(11) -0.0067(11)
C19 0.0362(15) 0.0293(18) 0.0277(15) -0.0101(13) 0.0108(12) -0.0082(13)
C20 0.0404(17) 0.0320(19) 0.0253(15) -0.0039(13) 0.0043(13) -0.0073(14)
C21 0.0389(16) 0.0207(16) 0.0337(16) -0.0052(13) 0.0044(13) -0.0014(13)
C22 0.0272(13) 0.0206(15) 0.0276(14) -0.0063(12) 0.0030(11) 0.0018(11)
C23 0.0203(11) 0.0221(15) 0.0216(12) -0.0124(11) 0.0002(10) -0.0035(10)
C24 0.0372(16) 0.0376(19) 0.0317(15) -0.0215(14) 0.0051(13) -0.0174(14)
C25 0.0377(16) 0.042(2) 0.0374(17) -0.0280(16) 0.0031(13) -0.0143(14)
C26 0.0398(17) 0.053(2) 0.0249(15) -0.0208(16) 0.0000(13) -0.0068(16)
C27 0.0428(18) 0.044(2) 0.0261(15) -0.0165(15) 0.0115(13) -0.0136(16)
C28 0.0400(16) 0.0302(18) 0.0258(14) -0.0131(13) 0.0081(13) -0.0121(14)
C29 0.0423(18) 0.054(3) 0.0254(16) -0.0095(16) -0.0101(14) 0.0046(17)
C30 0.047(2) 0.055(3) 0.0315(17) -0.0149(18) -0.0029(15) 0.0116(19)
C31 0.048(2) 0.048(3) 0.042(2) -0.0119(19) 0.0007(17) 0.0102(19)
C32 0.058(2) 0.048(3) 0.048(2) -0.006(2) -0.0082(19) 0.004(2)
C33 0.077(3) 0.048(3) 0.0343(19) -0.0134(19) -0.0123(19) 0.014(2)
C34 0.0444(19) 0.056(3) 0.0240(15) -0.0120(16) -0.0055(14) 0.0168(18)
C35 0.058(2) 0.074(3) 0.052(2) -0.025(2) -0.011(2) -0.010(2)

loop_
_atom_type_symbol
_atom_type_description
_atom_type_scat_dispersion_real
_atom_type_scat_dispersion_imag
_atom_type_scat_source
C C 0.0033 0.0016 'International Tables Vol C Tables 4.2.6.8 and 6.1.1.4'
H H 0.0000 0.0000 'International Tables Vol C Tables 4.2.6.8 and 6.1.1.4'
O O 0.0106 0.0060 'International Tables Vol C Tables 4.2.6.8 and 6.1.1.4'
P P 0.1023 0.0942 'International Tables Vol C Tables 4.2.6.8 and 6.1.1.4'
Pt Pt -1.7033 8.3905 'International Tables Vol C Tables 4.2.6.8 and 6.1.1.4'
Cl Cl 0.1484 0.1585 'International Tables Vol C Tables 4.2.6.8 and 6.1.1.4'

loop_
_geom_angle_atom_site_label_1
_geom_angle_atom_site_label_2
_geom_angle_atom_site_label_3
_geom_angle
_geom_angle_site_symmetry_1
_geom_angle_site_symmetry_3
_geom_angle_publ_flag
P2 Pt1 P1 88.35(3) . . ?
P2 Pt1 Cl1 176.00(2) . . ?
P1 Pt1 Cl1 95.62(3) . . ?
P2 Pt1 Cl2 88.01(3) . . ?
P1 Pt1 Cl2 174.15(2) . . ?
Cl1 Pt1 Cl2 87.99(3) . . ?
C11 P1 C9 102.33(11) . . ?
C11 P1 C2 112.84(12) . . ?
C9 P1 C2 95.13(12) . . ?
C11 P1 Pt1 107.18(10) . . ?
C9 P1 Pt1 123.09(9) . . ?
C2 P1 Pt1 115.48(9) . . ?
C17 P2 C23 109.28(13) . . ?
C17 P2 C12 103.16(12) . . ?
C23 P2 C12 105.85(12) . . ?
C17 P2 Pt1 117.84(9) . . ?
C23 P2 Pt1 112.59(9) . . ?
C12 P2 Pt1 107.00(10) . . ?
C2 O1 C7 116.89(19) . . ?
C4 O2 C9 116.72(19) . . ?
C4 O3 C7 111.2(2) . . ?
C13 O5 C14 114.1(2) . . ?
C15 O7 C16 116.2(2) . . ?
C2 C1 H1A 109.5 . . ?
C2 C1 H1B 109.5 . . ?
H1A C1 H1B 109.5 . . ?
C2 C1 H1C 109.5 . . ?
H1A C1 H1C 109.5 . . ?
H1B C1 H1C 109.5 . . ?
O1 C2 C1 106.8(2) . . ?
O1 C2 C3 107.7(2) . . ?
C1 C2 C3 113.9(2) . . ?
O1 C2 P1 105.59(17) . . ?
C1 C2 P1 111.1(2) . . ?
C3 C2 P1 111.23(18) . . ?
C2 C3 C4 109.8(2) . . ?
C2 C3 H3A 109.7 . . ?
C4 C3 H3A 109.7 . . ?
C2 C3 H3B 109.7 . . ?
C4 C3 H3B 109.7 . . ?
H3A C3 H3B 108.2 . . ?
O3 C4 O2 111.1(2) . . ?
O3 C4 C5 108.2(2) . . ?
O2 C4 C5 105.3(2) . . ?
O3 C4 C3 108.0(2) . . ?
O2 C4 C3 111.1(2) . . ?
C5 C4 C3 113.2(2) . . ?
C4 C5 H5A 109.5 . . ?
C4 C5 H5B 109.5 . . ?
H5A C5 H5B 109.5 . . ?
C4 C5 H5C 109.5 . . ?
H5A C5 H5C 109.5 . . ?
H5B C5 H5C 109.5 . . ?
C7 C6 H6A 109.5 . . ?
C7 C6 H6B 109.5 . . ?
H6A C6 H6B 109.5 . . ?
C7 C6 H6C 109.5 . . ?
H6A C6 H6C 109.5 . . ?
H6B C6 H6C 109.5 . . ?
O3 C7 O1 110.5(2) . . ?
O3 C7 C6 108.4(2) . . ?
O1 C7 C6 105.6(2) . . ?
O3 C7 C8 108.1(2) . . ?
O1 C7 C8 111.5(2) . . ?
C6 C7 C8 112.8(2) . . ?
C7 C8 C9 110.3(2) . . ?
C7 C8 H8A 109.6 . . ?
C9 C8 H8A 109.6 . . ?
C7 C8 H8B 109.6 . . ?
C9 C8 H8B 109.6 . . ?
H8A C8 H8B 108.1 . . ?
O2 C9 C10 107.0(2) . . ?
O2 C9 C8 110.5(2) . . ?
C10 C9 C8 112.9(2) . . ?
O2 C9 P1 106.44(16) . . ?
C10 C9 P1 112.9(2) . . ?
C8 C9 P1 106.94(17) . . ?
C9 C10 H10A 109.5 . . ?
C9 C10 H10B 109.5 . . ?
H10A C10 H10B 109.5 . . ?
C9 C10 H10C 109.5 . . ?
H10A C10 H10C 109.5 . . ?
H10B C10 H10C 109.5 . . ?
C12 C11 C13 118.2(2) . . ?
C12 C11 P1 117.7(2) . . ?
C13 C11 P1 123.9(2) . . ?
C11 C12 C15 118.9(2) . . ?
C11 C12 P2 119.6(2) . . ?
C15 C12 P2 121.6(2) . . ?
O4 C13 O5 125.4(2) . . ?
O4 C13 C11 125.2(2) . . ?
O5 C13 C11 109.2(2) . . ?
O5 C14 H14A 109.5 . . ?
O5 C14 H14B 109.5 . . ?
H14A C14 H14B 109.5 . . ?
O5 C14 H14C 109.5 . . ?
H14A C14 H14C 109.5 . . ?
H14B C14 H14C 109.5 . . ?
O6 C15 O7 125.9(3) . . ?
O6 C15 C12 123.1(3) . . ?
O7 C15 C12 110.9(2) . . ?
O7 C16 H16A 109.5 . . ?
O7 C16 H16B 109.5 . . ?
H16A C16 H16B 109.5 . . ?
O7 C16 H16C 109.5 . . ?
H16A C16 H16C 109.5 . . ?
H16B C16 H16C 109.5 . . ?
C18 C17 C22 110.5(2) . . ?
C18 C17 P2 110.26(19) . . ?
C22 C17 P2 115.59(18) . . ?
C18 C17 H17 106.7 . . ?
C22 C17 H17 106.7 . . ?
P2 C17 H17 106.7 . . ?
C19 C18 C17 110.2(2) . . ?
C19 C18 H18A 109.6 . . ?
C17 C18 H18A 109.6 . . ?
C19 C18 H18B 109.6 . . ?
C17 C18 H18B 109.6 . . ?
H18A C18 H18B 108.1 . . ?
C18 C19 C20 111.1(2) . . ?
C18 C19 H19A 109.4 . . ?
C20 C19 H19A 109.4 . . ?
C18 C19 H19B 109.4 . . ?
C20 C19 H19B 109.4 . . ?
H19A C19 H19B 108.0 . . ?
C21 C20 C19 110.7(3) . . ?
C21 C20 H20A 109.5 . . ?
C19 C20 H20A 109.5 . . ?
C21 C20 H20B 109.5 . . ?
C19 C20 H20B 109.5 . . ?
H20A C20 H20B 108.1 . . ?
C20 C21 C22 111.6(3) . . ?
C20 C21 H21A 109.3 . . ?
C22 C21 H21A 109.3 . . ?
C20 C21 H21B 109.3 . . ?
C22 C21 H21B 109.3 . . ?
H21A C21 H21B 108.0 . . ?
C21 C22 C17 109.5(2) . . ?
C21 C22 H22A 109.8 . . ?
C17 C22 H22A 109.8 . . ?
C21 C22 H22B 109.8 . . ?
C17 C22 H22B 109.8 . . ?
H22A C22 H22B 108.2 . . ?
C24 C23 C28 111.9(2) . . ?
C24 C23 P2 115.22(19) . . ?
C28 C23 P2 109.9(2) . . ?
C24 C23 H23 106.4 . . ?
C28 C23 H23 106.4 . . ?
P2 C23 H23 106.4 . . ?
C25 C24 C23 110.7(2) . . ?
C25 C24 H24A 109.5 . . ?
C23 C24 H24A 109.5 . . ?
C25 C24 H24B 109.5 . . ?
C23 C24 H24B 109.5 . . ?
H24A C24 H24B 108.1 . . ?
C26 C25 C24 111.7(3) . . ?
C26 C25 H25A 109.3 . . ?
C24 C25 H25A 109.3 . . ?
C26 C25 H25B 109.3 . . ?
C24 C25 H25B 109.3 . . ?
H25A C25 H25B 107.9 . . ?
C27 C26 C25 111.1(3) . . ?
C27 C26 H26A 109.4 . . ?
C25 C26 H26A 109.4 . . ?
C27 C26 H26B 109.4 . . ?
C25 C26 H26B 109.4 . . ?
H26A C26 H26B 108.0 . . ?
C26 C27 C28 111.6(3) . . ?
C26 C27 H27A 109.3 . . ?
C28 C27 H27A 109.3 . . ?
C26 C27 H27B 109.3 . . ?
C28 C27 H27B 109.3 . . ?
H27A C27 H27B 108.0 . . ?
C23 C28 C27 110.3(3) . . ?
C23 C28 H28A 109.6 . . ?
C27 C28 H28A 109.6 . . ?
C23 C28 H28B 109.6 . . ?
C27 C28 H28B 109.6 . . ?
H28A C28 H28B 108.1 . . ?
C34 C29 C30 118.2(4) . . ?
C34 C29 C35 121.3(4) . . ?
C30 C29 C35 120.4(4) . . ?
C31 C30 C29 119.6(4) . . ?
C31 C30 H30 120.2 . . ?
C29 C30 H30 120.2 . . ?
C30 C31 C32 121.5(4) . . ?
C30 C31 H31 119.3 . . ?
C32 C31 H31 119.3 . . ?
C33 C32 C31 119.4(5) . . ?
C33 C32 H32 120.3 . . ?
C31 C32 H32 120.3 . . ?
C32 C33 C34 120.2(4) . . ?
C32 C33 H33 119.9 . . ?
C34 C33 H33 119.9 . . ?
C33 C34 C29 121.1(4) . . ?
C33 C34 H34 119.4 . . ?
C29 C34 H34 119.4 . . ?
C29 C35 H35A 109.5 . . ?
C29 C35 H35B 109.5 . . ?
H35A C35 H35B 109.5 . . ?
C29 C35 H35C 109.5 . . ?
H35A C35 H35C 109.5 . . ?
H35B C35 H35C 109.5 . . ?

loop_
_geom_bond_atom_site_label_1
_geom_bond_atom_site_label_2
_geom_bond_distance
_geom_bond_site_symmetry_2
_geom_bond_publ_flag
Pt1 P2 2.2180(8) . ?
Pt1 P1 2.2233(9) . ?
Pt1 Cl1 2.3463(8) . ?
Pt1 Cl2 2.3559(9) . ?
P1 C11 1.856(3) . ?
P1 C9 1.870(3) . ?
P1 C2 1.895(3) . ?
P2 C17 1.841(3) . ?
P2 C23 1.841(3) . ?
P2 C12 1.843(3) . ?
O1 C2 1.439(3) . ?
O1 C7 1.444(3) . ?
O2 C4 1.446(3) . ?
O2 C9 1.448(3) . ?
O3 C4 1.426(3) . ?
O3 C7 1.435(3) . ?
O4 C13 1.195(3) . ?
O5 C13 1.342(3) . ?
O5 C14 1.456(3) . ?
O6 C15 1.195(4) . ?
O7 C15 1.329(4) . ?
O7 C16 1.461(3) . ?
C1 C2 1.517(4) . ?
C1 H1A 0.9600 . ?
C1 H1B 0.9600 . ?
C1 H1C 0.9600 . ?
C2 C3 1.521(4) . ?
C3 C4 1.529(4) . ?
C3 H3A 0.9700 . ?
C3 H3B 0.9700 . ?
C4 C5 1.516(4) . ?
C5 H5A 0.9600 . ?
C5 H5B 0.9600 . ?
C5 H5C 0.9600 . ?
C6 C7 1.508(4) . ?
C6 H6A 0.9600 . ?
C6 H6B 0.9600 . ?
C6 H6C 0.9600 . ?
C7 C8 1.520(4) . ?
C8 C9 1.522(4) . ?
C8 H8A 0.9700 . ?
C8 H8B 0.9700 . ?
C9 C10 1.515(4) . ?
C10 H10A 0.9600 . ?
C10 H10B 0.9600 . ?
C10 H10C 0.9600 . ?
C11 C12 1.319(4) . ?
C11 C13 1.528(4) . ?
C12 C15 1.525(4) . ?
C14 H14A 0.9600 . ?
C14 H14B 0.9600 . ?
C14 H14C 0.9600 . ?
C16 H16A 0.9600 . ?
C16 H16B 0.9600 . ?
C16 H16C 0.9600 . ?
C17 C18 1.538(4) . ?
C17 C22 1.543(4) . ?
C17 H17 0.9800 . ?
C18 C19 1.532(4) . ?
C18 H18A 0.9700 . ?
C18 H18B 0.9700 . ?
C19 C20 1.533(5) . ?
C19 H19A 0.9700 . ?
C19 H19B 0.9700 . ?
C20 C21 1.532(5) . ?
C20 H20A 0.9700 . ?
C20 H20B 0.9700 . ?
C21 C22 1.535(4) . ?
C21 H21A 0.9700 . ?
C21 H21B 0.9700 . ?
C22 H22A 0.9700 . ?
C22 H22B 0.9700 . ?
C23 C24 1.533(4) . ?
C23 C28 1.535(4) . ?
C23 H23 0.9800 . ?
C24 C25 1.529(4) . ?
C24 H24A 0.9700 . ?
C24 H24B 0.9700 . ?
C25 C26 1.522(5) . ?
C25 H25A 0.9700 . ?
C25 H25B 0.9700 . ?
C26 C27 1.512(5) . ?
C26 H26A 0.9700 . ?
C26 H26B 0.9700 . ?
C27 C28 1.541(4) . ?
C27 H27A 0.9700 . ?
C27 H27B 0.9700 . ?
C28 H28A 0.9700 . ?
C28 H28B 0.9700 . ?
C29 C34 1.400(6) . ?
C29 C30 1.403(5) . ?
C29 C35 1.496(6) . ?
C30 C31 1.373(6) . ?
C30 H30 0.9300 . ?
C31 C32 1.395(6) . ?
C31 H31 0.9300 . ?
C32 C33 1.363(6) . ?
C32 H32 0.9300 . ?
C33 C34 1.384(6) . ?
C33 H33 0.9300 . ?
C34 H34 0.9300 . ?
C35 H35A 0.9600 . ?
C35 H35B 0.9600 . ?
C35 H35C 0.9600 . ?

loop_
_geom_torsion_atom_site_label_1
_geom_torsion_atom_site_label_2
_geom_torsion_atom_site_label_3
_geom_torsion_atom_site_label_4
_geom_torsion
_geom_torsion_site_symmetry_1
_geom_torsion_site_symmetry_2
_geom_torsion_site_symmetry_3
_geom_torsion_site_symmetry_4
_geom_torsion_publ_flag
P2 Pt1 P1 C11 2.29(8) . . . . ?
Cl1 Pt1 P1 C11 -177.16(9) . . . . ?
P2 Pt1 P1 C9 -115.63(10) . . . . ?
Cl1 Pt1 P1 C9 64.91(11) . . . . ?
P2 Pt1 P1 C2 128.98(10) . . . . ?
Cl1 Pt1 P1 C2 -50.48(10) . . . . ?
P1 Pt1 P2 C17 114.88(10) . . . . ?
Cl2 Pt1 P2 C17 -69.69(10) . . . . ?
P1 Pt1 P2 C23 -116.51(10) . . . . ?
Cl2 Pt1 P2 C23 58.92(10) . . . . ?
P1 Pt1 P2 C12 -0.63(9) . . . . ?
Cl2 Pt1 P2 C12 174.80(9) . . . . ?
C7 O1 C2 C1 -174.1(2) . . . . ?
C7 O1 C2 C3 -51.4(3) . . . . ?
C7 O1 C2 P1 67.5(2) . . . . ?
C11 P1 C2 O1 -165.15(16) . . . . ?
C9 P1 C2 O1 -59.45(18) . . . . ?
Pt1 P1 C2 O1 71.09(18) . . . . ?
C11 P1 C2 C1 79.4(2) . . . . ?
C9 P1 C2 C1 -174.92(19) . . . . ?
Pt1 P1 C2 C1 -44.4(2) . . . . ?
C11 P1 C2 C3 -48.6(2) . . . . ?
C9 P1 C2 C3 57.1(2) . . . . ?
Pt1 P1 C2 C3 -172.36(15) . . . . ?
O1 C2 C3 C4 53.4(3) . . . . ?
C1 C2 C3 C4 171.7(2) . . . . ?
P1 C2 C3 C4 -61.8(3) . . . . ?
C7 O3 C4 O2 -59.5(3) . . . . ?
C7 O3 C4 C5 -174.6(2) . . . . ?
C7 O3 C4 C3 62.6(3) . . . . ?
C9 O2 C4 O3 50.6(3) . . . . ?
C9 O2 C4 C5 167.5(2) . . . . ?
C9 O2 C4 C3 -69.6(3) . . . . ?
C2 C3 C4 O3 -60.7(3) . . . . ?
C2 C3 C4 O2 61.4(3) . . . . ?
C2 C3 C4 C5 179.6(2) . . . . ?
C4 O3 C7 O1 -58.1(3) . . . . ?
C4 O3 C7 C6 -173.3(2) . . . . ?
C4 O3 C7 C8 64.2(3) . . . . ?
C2 O1 C7 O3 53.7(3) . . . . ?
C2 O1 C7 C6 170.6(2) . . . . ?
C2 O1 C7 C8 -66.6(3) . . . . ?
O3 C7 C8 C9 -58.3(3) . . . . ?
O1 C7 C8 C9 63.3(3) . . . . ?
C6 C7 C8 C9 -178.1(2) . . . . ?
C4 O2 C9 C10 -168.9(2) . . . . ?
C4 O2 C9 C8 -45.6(3) . . . . ?
C4 O2 C9 P1 70.1(2) . . . . ?
C7 C8 C9 O2 48.6(3) . . . . ?
C7 C8 C9 C10 168.4(2) . . . . ?
C7 C8 C9 P1 -66.8(2) . . . . ?
C11 P1 C9 O2 58.20(19) . . . . ?
C2 P1 C9 O2 -56.54(18) . . . . ?
Pt1 P1 C9 O2 178.43(11) . . . . ?
C11 P1 C9 C10 -58.9(2) . . . . ?
C2 P1 C9 C10 -173.63(19) . . . . ?
Pt1 P1 C9 C10 61.3(2) . . . . ?
C11 P1 C9 C8 176.31(18) . . . . ?
C2 P1 C9 C8 61.57(19) . . . . ?
Pt1 P1 C9 C8 -63.5(2) . . . . ?
C9 P1 C11 C12 126.4(2) . . . . ?
C2 P1 C11 C12 -132.6(2) . . . . ?
Pt1 P1 C11 C12 -4.4(2) . . . . ?
C9 P1 C11 C13 -49.0(2) . . . . ?
C2 P1 C11 C13 52.0(2) . . . . ?
Pt1 P1 C11 C13 -179.75(18) . . . . ?
C13 C11 C12 C15 -0.7(4) . . . . ?
P1 C11 C12 C15 -176.32(19) . . . . ?
C13 C11 C12 P2 179.90(18) . . . . ?
P1 C11 C12 P2 4.2(3) . . . . ?
C17 P2 C12 C11 -127.0(2) . . . . ?
C23 P2 C12 C11 118.2(2) . . . . ?
Pt1 P2 C12 C11 -2.1(2) . . . . ?
C17 P2 C12 C15 53.6(2) . . . . ?
C23 P2 C12 C15 -61.2(2) . . . . ?
Pt1 P2 C12 C15 178.52(19) . . . . ?
C14 O5 C13 O4 -0.8(4) . . . . ?
C14 O5 C13 C11 173.9(2) . . . . ?
C12 C11 C13 O4 107.3(3) . . . . ?
P1 C11 C13 O4 -77.3(4) . . . . ?
C12 C11 C13 O5 -67.4(3) . . . . ?
P1 C11 C13 O5 107.9(2) . . . . ?
C16 O7 C15 O6 3.2(4) . . . . ?
C16 O7 C15 C12 -175.1(2) . . . . ?
C11 C12 C15 O6 -64.9(4) . . . . ?
P2 C12 C15 O6 114.5(3) . . . . ?
C11 C12 C15 O7 113.4(3) . . . . ?
P2 C12 C15 O7 -67.1(3) . . . . ?
C23 P2 C17 C18 173.94(18) . . . . ?
C12 P2 C17 C18 61.7(2) . . . . ?
Pt1 P2 C17 C18 -55.9(2) . . . . ?
C23 P2 C17 C22 -59.9(2) . . . . ?
C12 P2 C17 C22 -172.1(2) . . . . ?
Pt1 P2 C17 C22 70.3(2) . . . . ?
C22 C17 C18 C19 58.5(3) . . . . ?
P2 C17 C18 C19 -172.5(2) . . . . ?
C17 C18 C19 C20 -57.2(3) . . . . ?
C18 C19 C20 C21 55.8(4) . . . . ?
C19 C20 C21 C22 -56.1(4) . . . . ?
C20 C21 C22 C17 57.0(4) . . . . ?
C18 C17 C22 C21 -58.1(3) . . . . ?
P2 C17 C22 C21 175.8(2) . . . . ?
C17 P2 C23 C24 -39.7(2) . . . . ?
C12 P2 C23 C24 70.8(2) . . . . ?
Pt1 P2 C23 C24 -172.68(19) . . . . ?
C17 P2 C23 C28 -167.24(19) . . . . ?
C12 P2 C23 C28 -56.8(2) . . . . ?
Pt1 P2 C23 C28 59.8(2) . . . . ?
C28 C23 C24 C25 -54.7(3) . . . . ?
P2 C23 C24 C25 178.8(2) . . . . ?
C23 C24 C25 C26 55.1(4) . . . . ?
C24 C25 C26 C27 -56.3(4) . . . . ?
C25 C26 C27 C28 56.4(4) . . . . ?
C24 C23 C28 C27 54.6(3) . . . . ?
P2 C23 C28 C27 -176.1(2) . . . . ?
C26 C27 C28 C23 -55.4(4) . . . . ?
C34 C29 C30 C31 0.2(5) . . . . ?
C35 C29 C30 C31 -179.5(4) . . . . ?
C29 C30 C31 C32 0.2(6) . . . . ?
C30 C31 C32 C33 -0.6(6) . . . . ?
C31 C32 C33 C34 0.7(6) . . . . ?
C32 C33 C34 C29 -0.4(6) . . . . ?
C30 C29 C34 C33 -0.1(5) . . . . ?
C35 C29 C34 C33 179.6(4) . . . . ?
